data_4033400
loop_
_publ_author_name
'Jose L. Vera'
'Jorge Rullan'
'Natasha Santos'
'Jesus Jimenez'
'Joshua Rivera'
'Alberto Santana'
'Jon Briggs'
'Arnold L. Rheingold'
'Jaime Matta'
'Enrique Melendez'

_publ_section_title
;
 Functionalized ferrocenes: The role of the para substituent on the
 phenoxy pendant group
;
_journal_name_full 'Journal of Organometallic Chemistry'
_journal_page_first 204
_journal_page_last 214
_journal_paper_doi 10.1016/j.jorganchem.2013.10.002
_journal_volume 749
_journal_year 2014
_chemical_formula_sum 'C17 H13 Br Fe O2'
_chemical_formula_weight 385.03
_space_group_IT_number 14
_symmetry_cell_setting monoclinic
_symmetry_Int_Tables_number 14
_symmetry_space_group_name_Hall '-P 2ybc'
_symmetry_space_group_name_H-M 'P 1 21/c 1'
_cell_angle_alpha 90.
_cell_angle_beta 102.491(2)
_cell_angle_gamma 90.
_cell_formula_units_Z 8
_cell_length_a 7.5400(4)
_cell_length_b 22.6220(14)
_cell_length_c 17.4291(10)
_cell_volume 2902.5(3)
_diffrn_ambient_temperature 100
_diffrn_radiation_probe x-ray
_diffrn_radiation_type MoK\a
_diffrn_radiation_wavelength 0.71073
_exptl_absorpt_coefficient_mu 3.792
_exptl_crystal_density_diffrn 1.762
_exptl_crystal_F_000 1536
_refine_ls_goodness_of_fit_ref 1.079
_refine_ls_number_parameters 379
_refine_ls_number_reflns 5964
_refine_ls_R_factor_all 0.0372
_refine_ls_R_factor_gt 0.0291
_refine_ls_wR_factor_gt 0.0660
_refine_ls_wR_factor_ref 0.0704
_cod_data_source_file J-Organomet-Chem-2014-749-204-214-1.cif
_cod_data_source_block emel13
_cod_depositor_comments 'Br1 was forgotten... now replaced...'
_cod_original_sg_symbol_H-M 'P 21/c'
_cod_database_code 4033400

loop_
_space_group_symop_id
_space_group_symop_operation_xyz
1 x,y,z
2 -x,1/2+y,1/2-z
3 -x,-y,-z
4 x,1/2-y,1/2+z

loop_
_atom_site_aniso_label
_atom_site_aniso_U_11
_atom_site_aniso_U_22
_atom_site_aniso_U_33
_atom_site_aniso_U_23
_atom_site_aniso_U_13
_atom_site_aniso_U_12
Br1 0.0130(10) 0.0260(10) 0.0140(10) -0.0010(10) 0.0000(10) -0.0040(10)
Br2 0.0190(10) 0.0170(10) 0.0230(10) 0.0010(10) 0.0110(10) 0.0030(10)
Fe1 0.0100(10) 0.0140(10) 0.0100(10) -0.0010(10) 0.0020(10) 0.0000(10)
Fe2 0.0100(10) 0.0120(10) 0.0100(10) 0.0000(10) 0.0020(10) -0.0020(10)
O1 0.0170(10) 0.0150(10) 0.0210(10) 0.0010(10) -0.0030(10) 0.0000(10)
O2 0.0130(10) 0.0120(10) 0.0170(10) 0.0000(10) -0.0040(10) -0.0010(10)
C1 0.0120(10) 0.036(2) 0.0150(10) -0.0030(10) 0.0050(10) -0.0010(10)
C2 0.0210(10) 0.022(2) 0.0160(10) -0.0020(10) 0.0130(10) -0.0060(10)
O3 0.0200(10) 0.0170(10) 0.0150(10) 0.0040(10) 0.0070(10) 0.0030(10)
C3 0.0180(10) 0.028(2) 0.0100(10) 0.0030(10) 0.0060(10) 0.0030(10)
O4 0.0260(10) 0.0130(10) 0.0180(10) 0.0000(10) 0.0130(10) 0.0010(10)
C4 0.0180(10) 0.025(2) 0.0140(10) -0.0060(10) 0.0040(10) 0.0000(10)
C5 0.0210(10) 0.025(2) 0.0180(10) -0.0020(10) 0.0100(10) 0.0080(10)
C6 0.0120(10) 0.0140(10) 0.0110(10) 0.0020(10) 0.0040(10) 0.0010(10)
C7 0.0150(10) 0.0150(10) 0.0130(10) 0.0000(10) 0.0060(10) 0.0030(10)
C8 0.0100(10) 0.025(2) 0.0150(10) 0.0030(10) 0.0050(10) 0.0040(10)
C9 0.0110(10) 0.024(2) 0.0150(10) -0.0010(10) 0.0030(10) -0.0040(10)
C10 0.0140(10) 0.0160(10) 0.0150(10) 0.0030(10) 0.0040(10) -0.0020(10)
C11 0.0140(10) 0.0140(10) 0.0110(10) 0.0000(10) 0.0050(10) -0.0010(10)
C12 0.0130(10) 0.0090(10) 0.0150(10) 0.0000(10) -0.0030(10) 0.0010(10)
C13 0.0130(10) 0.0120(10) 0.0160(10) 0.0000(10) 0.0040(10) 0.0010(10)
C14 0.0170(10) 0.0120(10) 0.0130(10) 0.0010(10) 0.0030(10) 0.0000(10)
C15 0.0130(10) 0.0100(10) 0.0140(10) 0.0000(10) -0.0010(10) -0.0020(10)
C16 0.0150(10) 0.0190(10) 0.0180(10) 0.0010(10) 0.0060(10) -0.0030(10)
C17 0.0200(10) 0.0160(10) 0.0110(10) 0.0010(10) 0.0020(10) -0.0020(10)
C18 0.0090(10) 0.0200(10) 0.0180(10) -0.0020(10) 0.0010(10) -0.0040(10)
C19 0.0110(10) 0.0140(10) 0.0180(10) -0.0010(10) -0.0010(10) -0.0030(10)
C20 0.0160(10) 0.020(2) 0.0130(10) -0.0060(10) 0.0000(10) -0.0040(10)
C21 0.0200(10) 0.024(2) 0.0120(10) 0.0030(10) -0.0050(10) -0.0040(10)
C22 0.0130(10) 0.0180(10) 0.0220(10) 0.0000(10) -0.0040(10) 0.0020(10)
C23 0.0110(10) 0.0140(10) 0.0100(10) -0.0010(10) -0.0020(10) -0.0040(10)
C24 0.0160(10) 0.0140(10) 0.0160(10) -0.0020(10) 0.0000(10) -0.0060(10)
C25 0.0160(10) 0.027(2) 0.0160(10) 0.0020(10) 0.0040(10) -0.0110(10)
C26 0.0090(10) 0.031(2) 0.0170(10) -0.0060(10) 0.0030(10) -0.0010(10)
C27 0.0100(10) 0.0200(10) 0.0130(10) -0.0010(10) 0.0000(10) 0.0010(10)
C28 0.0110(10) 0.0160(10) 0.0120(10) -0.0020(10) -0.0020(10) 0.0010(10)
C29 0.0200(10) 0.0090(10) 0.0180(10) 0.0000(10) 0.0080(10) 0.0000(10)
C30 0.0230(10) 0.0170(10) 0.0140(10) -0.0020(10) 0.0010(10) 0.0020(10)
C31 0.0150(10) 0.0170(10) 0.0200(10) -0.0010(10) 0.0020(10) 0.0010(10)
C32 0.0160(10) 0.0090(10) 0.0170(10) 0.0000(10) 0.0070(10) 0.0030(10)
C33 0.0170(10) 0.0140(10) 0.0140(10) -0.0020(10) 0.0030(10) 0.0030(10)
C34 0.0140(10) 0.0120(10) 0.0190(10) -0.0020(10) 0.0020(10) 0.0010(10)

loop_
_atom_site_label
_atom_site_type_symbol
_atom_site_thermal_displace_type
_atom_site_fract_x
_atom_site_fract_y
_atom_site_fract_z
_atom_site_occupancy
_atom_site_U_iso_or_equiv
_atom_site_calc_flag
_atom_site_refinement_flags
_atom_site_disorder_assembly
_atom_site_disorder_group
Br1 Br Uani 0.67000(10) 0.46580(10) 0.41670(10) 1.000 0.0181(6) . . . .
Br2 Br Uani 0.36880(10) 0.69200(10) 0.69510(10) 1.000 0.0187(6) . . . .
Fe1 Fe Uani -0.31620(10) 0.38360(10) 0.00720(10) 1.000 0.0114(6) . . . .
Fe2 Fe Uani 0.95400(10) 0.62990(10) 0.28870(10) 1.000 0.0107(6) . . . .
O1 O Uani -0.0600(2) 0.33680(10) 0.20970(10) 1.000 0.0187(6) . . . .
O2 O Uani -0.0631(2) 0.43620(10) 0.19760(10) 1.000 0.0151(6) . . . .
C1 C Uani -0.0552(4) 0.38860(10) -0.0077(2) 1.000 0.0207(8) . . . .
C2 C Uani -0.1615(4) 0.43530(10) -0.0489(2) 1.000 0.0183(8) . . . .
O3 O Uani 0.9417(2) 0.59930(10) 0.49790(10) 1.000 0.0169(6) . . . .
C3 C Uani -0.3064(4) 0.40930(10) -0.1045(2) 1.000 0.0182(8) . . . .
O4 O Uani 0.8818(3) 0.69650(10) 0.47270(10) 1.000 0.0178(6) . . . .
C4 C Uani -0.2901(4) 0.34700(10) -0.0971(2) 1.000 0.0189(8) . . . .
C5 C Uani -0.1345(4) 0.33420(10) -0.0375(2) 1.000 0.0205(8) . . . .
C6 C Uani -0.3081(3) 0.38390(10) 0.12410(10) 1.000 0.0121(6) . . . .
C7 C Uani -0.4020(3) 0.43530(10) 0.08770(10) 1.000 0.0139(6) . . . .
C8 C Uani -0.5542(3) 0.41510(10) 0.0307(2) 1.000 0.0163(8) . . . .
C9 C Uani -0.5544(3) 0.35230(10) 0.0311(2) 1.000 0.0166(8) . . . .
C10 C Uani -0.4039(3) 0.33250(10) 0.0887(2) 1.000 0.0149(6) . . . .
C11 C Uani -0.1340(3) 0.38110(10) 0.18080(10) 1.000 0.0127(6) . . . .
C12 C Uani 0.1080(3) 0.44000(10) 0.2493(2) 1.000 0.0133(6) . . . .
C13 C Uani 0.1193(3) 0.43950(10) 0.3294(2) 1.000 0.0135(6) . . . .
C14 C Uani 0.2877(3) 0.44730(10) 0.3798(2) 1.000 0.0140(6) . . . .
C15 C Uani 0.4394(3) 0.45570(10) 0.3482(2) 1.000 0.0129(6) . . . .
C16 C Uani 0.4274(3) 0.45530(10) 0.2679(2) 1.000 0.0170(6) . . . .
C17 C Uani 0.2591(4) 0.44760(10) 0.2178(2) 1.000 0.0159(6) . . . .
C18 C Uani 0.6924(3) 0.60480(10) 0.2852(2) 1.000 0.0160(6) . . . .
C19 C Uani 0.7860(3) 0.55970(10) 0.2528(2) 1.000 0.0150(6) . . . .
C20 C Uani 0.8475(3) 0.58440(10) 0.1881(2) 1.000 0.0168(8) . . . .
C21 C Uani 0.7917(4) 0.64440(10) 0.1803(2) 1.000 0.0200(8) . . . .
C22 C Uani 0.6954(3) 0.65690(10) 0.2404(2) 1.000 0.0188(6) . . . .
C23 C Uani 1.0689(3) 0.64840(10) 0.40160(10) 1.000 0.0123(6) . . . .
C24 C Uani 1.0855(3) 0.69830(10) 0.3528(2) 1.000 0.0159(6) . . . .
C25 C Uani 1.1851(4) 0.67960(10) 0.2972(2) 1.000 0.0196(8) . . . .
C26 C Uani 1.2311(3) 0.61900(10) 0.3108(2) 1.000 0.0190(8) . . . .
C27 C Uani 1.1602(3) 0.59930(10) 0.37530(10) 1.000 0.0147(6) . . . .
C28 C Uani 0.9613(3) 0.64320(10) 0.46170(10) 1.000 0.0137(6) . . . .
C29 C Uani 0.7634(4) 0.69530(10) 0.5249(2) 1.000 0.0151(6) . . . .
C30 C Uani 0.5797(4) 0.68900(10) 0.4946(2) 1.000 0.0185(6) . . . .
C31 C Uani 0.4610(4) 0.68930(10) 0.5454(2) 1.000 0.0176(6) . . . .
C32 C Uani 0.5305(3) 0.69500(10) 0.6254(2) 1.000 0.0135(6) . . . .
C33 C Uani 0.7149(3) 0.70140(10) 0.6557(2) 1.000 0.0151(6) . . . .
C34 C Uani 0.8330(3) 0.70170(10) 0.6045(2) 1.000 0.0152(6) . . . .
H1 H Uiso 0.05070 0.39310 0.03280 1.000 0.0250 . . . .
H2 H Uiso -0.13950 0.47640 -0.04070 1.000 0.0220 . . . .
H3 H Uiso -0.39820 0.43010 -0.14030 1.000 0.0210 . . . .
H4 H Uiso -0.36950 0.31870 -0.12690 1.000 0.0230 . . . .
H5 H Uiso -0.09110 0.29590 -0.02050 1.000 0.0250 . . . .
H7 H Uiso -0.36850 0.47530 0.09950 1.000 0.0170 . . . .
H8 H Uiso -0.64140 0.43960 -0.00220 1.000 0.0200 . . . .
H9 H Uiso -0.64110 0.32770 -0.00170 1.000 0.0200 . . . .
H10 H Uiso -0.37210 0.29260 0.10160 1.000 0.0180 . . . .
H13 H Uiso 0.01350 0.43390 0.34980 1.000 0.0160 . . . .
H14 H Uiso 0.29860 0.44690 0.43510 1.000 0.0170 . . . .
H16 H Uiso 0.53330 0.46020 0.24730 1.000 0.0200 . . . .
H17 H Uiso 0.24810 0.44760 0.16250 1.000 0.0200 . . . .
H18 H Uiso 0.63750 0.60060 0.32910 1.000 0.0190 . . . .
H19 H Uiso 0.80410 0.52010 0.27110 1.000 0.0180 . . . .
H20 H Uiso 0.91440 0.56430 0.15570 1.000 0.0200 . . . .
H21 H Uiso 0.81430 0.67150 0.14190 1.000 0.0240 . . . .
H22 H Uiso 0.64260 0.69370 0.24900 1.000 0.0220 . . . .
H24 H Uiso 1.03820 0.73680 0.35710 1.000 0.0190 . . . .
H25 H Uiso 1.21610 0.70360 0.25740 1.000 0.0230 . . . .
H26 H Uiso 1.29800 0.59570 0.28170 1.000 0.0230 . . . .
H27 H Uiso 1.17120 0.56070 0.39720 1.000 0.0180 . . . .
H30 H Uiso 0.53490 0.68450 0.43970 1.000 0.0220 . . . .
H31 H Uiso 0.33380 0.68570 0.52560 1.000 0.0210 . . . .
H33 H Uiso 0.76020 0.70550 0.71070 1.000 0.0180 . . . .
H34 H Uiso 0.96000 0.70630 0.62400 1.000 0.0180 . . . .

loop_
_geom_angle_atom_site_label_1
_geom_angle_atom_site_label_2
_geom_angle_atom_site_label_3
_geom_angle
_geom_angle_site_symmetry_1
_geom_angle_site_symmetry_2
_geom_angle_site_symmetry_3
_geom_angle_publ_flag
C1 Fe1 C2 40.75(11) . . . yes
C1 Fe1 C3 68.27(13) . . . yes
C1 Fe1 C4 68.22(13) . . . yes
C1 Fe1 C5 40.52(11) . . . yes
C1 Fe1 C6 107.90(13) . . . yes
C1 Fe1 C7 120.93(13) . . . yes
C1 Fe1 C8 156.04(15) . . . yes
C1 Fe1 C9 162.33(15) . . . yes
C1 Fe1 C10 125.70(14) . . . yes
C2 Fe1 C3 40.65(13) . . . yes
C2 Fe1 C4 68.40(12) . . . yes
C2 Fe1 C5 68.43(11) . . . yes
C2 Fe1 C6 125.68(14) . . . yes
C2 Fe1 C7 107.47(14) . . . yes
C2 Fe1 C8 120.72(15) . . . yes
C2 Fe1 C9 155.26(15) . . . yes
C2 Fe1 C10 163.27(14) . . . yes
C3 Fe1 C4 40.54(10) . . . yes
C3 Fe1 C5 68.21(13) . . . yes
C3 Fe1 C6 162.91(15) . . . yes
C3 Fe1 C7 125.02(14) . . . yes
C3 Fe1 C8 107.69(14) . . . yes
C3 Fe1 C9 120.21(14) . . . yes
C3 Fe1 C10 154.49(15) . . . yes
C4 Fe1 C5 40.55(13) . . . yes
C4 Fe1 C6 155.20(15) . . . yes
C4 Fe1 C7 161.94(14) . . . yes
C4 Fe1 C8 125.04(14) . . . yes
C4 Fe1 C9 107.27(14) . . . yes
C4 Fe1 C10 119.69(15) . . . yes
C5 Fe1 C6 120.49(14) . . . yes
C5 Fe1 C7 156.03(13) . . . yes
C5 Fe1 C8 161.97(15) . . . yes
C5 Fe1 C9 125.09(15) . . . yes
C5 Fe1 C10 107.38(14) . . . yes
C6 Fe1 C7 41.40(9) . . . yes
C6 Fe1 C8 68.63(12) . . . yes
C6 Fe1 C9 68.58(12) . . . yes
C6 Fe1 C10 41.27(11) . . . yes
C7 Fe1 C8 40.67(11) . . . yes
C7 Fe1 C9 68.68(11) . . . yes
C7 Fe1 C10 69.40(11) . . . yes
C8 Fe1 C9 40.47(9) . . . yes
C8 Fe1 C10 68.31(11) . . . yes
C9 Fe1 C10 40.35(12) . . . yes
C26 Fe2 C27 40.49(11) . . . yes
C19 Fe2 C24 162.68(14) . . . yes
C19 Fe2 C25 155.29(14) . . . yes
C19 Fe2 C26 120.12(14) . . . yes
C19 Fe2 C27 106.60(14) . . . yes
C20 Fe2 C21 40.65(10) . . . yes
C20 Fe2 C22 68.52(12) . . . yes
C20 Fe2 C23 161.69(16) . . . yes
C20 Fe2 C24 155.31(15) . . . yes
C20 Fe2 C25 120.55(14) . . . yes
C20 Fe2 C26 107.18(13) . . . yes
C20 Fe2 C27 124.03(14) . . . yes
C21 Fe2 C22 40.85(13) . . . yes
C21 Fe2 C23 156.16(15) . . . yes
C21 Fe2 C24 120.57(15) . . . yes
C21 Fe2 C25 107.95(15) . . . yes
C21 Fe2 C26 125.01(15) . . . yes
C21 Fe2 C27 161.28(14) . . . yes
C22 Fe2 C23 120.71(14) . . . yes
C18 Fe2 C19 40.84(10) . . . yes
C18 Fe2 C20 68.66(12) . . . yes
C18 Fe2 C21 68.61(13) . . . yes
C18 Fe2 C22 40.60(11) . . . yes
C18 Fe2 C23 107.19(13) . . . yes
C18 Fe2 C24 125.49(13) . . . yes
C18 Fe2 C25 162.70(15) . . . yes
C18 Fe2 C26 155.34(15) . . . yes
C18 Fe2 C27 120.32(14) . . . yes
C19 Fe2 C20 40.77(12) . . . yes
C19 Fe2 C21 68.53(12) . . . yes
C19 Fe2 C22 68.47(10) . . . yes
C19 Fe2 C23 124.58(15) . . . yes
C25 Fe2 C27 68.47(11) . . . yes
C23 Fe2 C25 68.70(12) . . . yes
C23 Fe2 C26 68.72(12) . . . yes
C22 Fe2 C24 107.88(14) . . . yes
C22 Fe2 C25 125.86(15) . . . yes
C22 Fe2 C26 162.52(15) . . . yes
C22 Fe2 C27 155.97(13) . . . yes
C23 Fe2 C24 41.49(11) . . . yes
C24 Fe2 C25 40.44(12) . . . yes
C24 Fe2 C26 68.52(11) . . . yes
C23 Fe2 C27 41.40(9) . . . yes
C25 Fe2 C26 40.49(10) . . . yes
C24 Fe2 C27 69.46(11) . . . yes
C11 O2 C12 117.13(19) . . . yes
C2 C1 C5 108.2(3) . . . no
Fe1 C1 C5 69.93(18) . . . yes
Fe1 C1 C2 69.66(18) . . . yes
C1 C2 C3 107.6(2) . . . no
Fe1 C2 C1 69.59(17) . . . yes
Fe1 C2 C3 69.84(18) . . . yes
C2 C3 C4 108.1(3) . . . no
Fe1 C3 C2 69.51(19) . . . yes
Fe1 C3 C4 69.62(19) . . . yes
C28 O4 C29 115.4(2) . . . yes
Fe1 C4 C3 69.85(19) . . . yes
Fe1 C4 C5 69.83(19) . . . yes
C3 C4 C5 108.1(2) . . . no
Fe1 C5 C1 69.55(17) . . . yes
Fe1 C5 C4 69.62(18) . . . yes
C1 C5 C4 107.9(2) . . . no
Fe1 C6 C7 69.73(12) . . . yes
Fe1 C6 C10 70.25(16) . . . yes
Fe1 C6 C11 120.44(15) . . . yes
C7 C6 C11 128.2(2) . . . no
C10 C6 C11 123.3(2) . . . no
C7 C6 C10 108.17(19) . . . no
C6 C7 C8 107.16(19) . . . no
Fe1 C7 C6 68.87(13) . . . yes
Fe1 C7 C8 70.28(14) . . . yes
Fe1 C8 C7 69.05(14) . . . yes
C7 C8 C9 108.6(2) . . . no
Fe1 C8 C9 69.86(15) . . . yes
Fe1 C9 C8 69.67(15) . . . yes
C8 C9 C10 108.6(2) . . . no
Fe1 C9 C10 69.58(15) . . . yes
Fe1 C10 C9 70.07(17) . . . yes
C6 C10 C9 107.5(2) . . . no
Fe1 C10 C6 68.48(13) . . . yes
O1 C11 O2 123.2(2) . . . yes
O1 C11 C6 125.9(2) . . . yes
O2 C11 C6 111.00(19) . . . yes
O2 C12 C13 119.6(2) . . . yes
O2 C12 C17 118.4(3) . . . yes
C13 C12 C17 121.9(3) . . . no
C12 C13 C14 119.1(2) . . . no
C13 C14 C15 119.1(3) . . . no
C14 C15 C16 121.5(3) . . . no
Br1 C15 C14 119.3(3) . . . yes
Br1 C15 C16 119.20(19) . . . yes
C15 C16 C17 119.3(2) . . . no
C12 C17 C16 119.2(3) . . . no
C5 C1 H1 126.00 . . . no
Fe1 C1 H1 126.00 . . . no
C2 C1 H1 126.00 . . . no
C1 C2 H2 126.00 . . . no
C3 C2 H2 126.00 . . . no
Fe1 C2 H2 126.00 . . . no
C4 C3 H3 126.00 . . . no
Fe1 C3 H3 126.00 . . . no
C2 C3 H3 126.00 . . . no
Fe1 C4 H4 126.00 . . . no
C5 C4 H4 126.00 . . . no
C3 C4 H4 126.00 . . . no
Fe1 C5 H5 126.00 . . . no
C4 C5 H5 126.00 . . . no
C1 C5 H5 126.00 . . . no
C6 C7 H7 126.00 . . . no
C8 C7 H7 126.00 . . . no
Fe1 C7 H7 126.00 . . . no
C7 C8 H8 126.00 . . . no
Fe1 C8 H8 127.00 . . . no
C9 C8 H8 126.00 . . . no
Fe1 C9 H9 127.00 . . . no
C8 C9 H9 126.00 . . . no
C10 C9 H9 126.00 . . . no
Fe1 C10 H10 127.00 . . . no
C6 C10 H10 126.00 . . . no
C9 C10 H10 126.00 . . . no
C12 C13 H13 120.00 . . . no
C14 C13 H13 120.00 . . . no
C13 C14 H14 120.00 . . . no
C15 C14 H14 120.00 . . . no
C15 C16 H16 120.00 . . . no
C17 C16 H16 120.00 . . . no
C12 C17 H17 120.00 . . . no
C16 C17 H17 120.00 . . . no
Fe2 C18 C19 69.68(15) . . . yes
Fe2 C18 C22 69.78(15) . . . yes
C19 C18 C22 108.0(3) . . . no
Fe2 C19 C18 69.48(14) . . . yes
Fe2 C19 C20 69.56(15) . . . yes
C18 C19 C20 107.9(2) . . . no
Fe2 C20 C19 69.67(18) . . . yes
Fe2 C20 C21 69.72(18) . . . yes
C19 C20 C21 108.1(2) . . . no
Fe2 C21 C20 69.63(19) . . . yes
Fe2 C21 C22 69.57(18) . . . yes
C20 C21 C22 107.9(2) . . . no
Fe2 C22 C18 69.62(16) . . . yes
Fe2 C22 C21 69.58(17) . . . yes
C18 C22 C21 108.1(2) . . . no
Fe2 C23 C24 70.05(15) . . . yes
Fe2 C23 C27 70.22(12) . . . yes
Fe2 C23 C28 119.67(16) . . . yes
C24 C23 C27 108.09(18) . . . no
C24 C23 C28 128.4(2) . . . no
C27 C23 C28 123.11(19) . . . no
Fe2 C24 C23 68.46(13) . . . yes
Fe2 C24 C25 70.38(16) . . . yes
C23 C24 C25 107.4(2) . . . no
Fe2 C25 C24 69.18(17) . . . yes
Fe2 C25 C26 69.90(15) . . . yes
C24 C25 C26 108.7(3) . . . no
Fe2 C26 C25 69.61(17) . . . yes
Fe2 C26 C27 69.14(14) . . . yes
C25 C26 C27 108.4(2) . . . no
Fe2 C27 C23 68.39(12) . . . yes
Fe2 C27 C26 70.38(14) . . . yes
C23 C27 C26 107.44(19) . . . no
O3 C28 O4 122.9(2) . . . yes
O3 C28 C23 126.3(2) . . . yes
O4 C28 C23 110.78(19) . . . yes
O4 C29 C30 118.7(3) . . . yes
O4 C29 C34 119.5(3) . . . yes
C30 C29 C34 121.9(3) . . . no
C29 C30 C31 119.2(3) . . . no
C30 C31 C32 119.1(3) . . . no
Br2 C32 C31 119.0(2) . . . yes
Br2 C32 C33 119.4(3) . . . yes
C31 C32 C33 121.6(3) . . . no
C32 C33 C34 119.1(3) . . . no
C29 C34 C33 119.2(3) . . . no
Fe2 C18 H18 126.00 . . . no
C19 C18 H18 126.00 . . . no
C22 C18 H18 126.00 . . . no
Fe2 C19 H19 127.00 . . . no
C18 C19 H19 126.00 . . . no
C20 C19 H19 126.00 . . . no
Fe2 C20 H20 126.00 . . . no
C19 C20 H20 126.00 . . . no
C21 C20 H20 126.00 . . . no
Fe2 C21 H21 126.00 . . . no
C20 C21 H21 126.00 . . . no
C22 C21 H21 126.00 . . . no
Fe2 C22 H22 126.00 . . . no
C18 C22 H22 126.00 . . . no
C21 C22 H22 126.00 . . . no
Fe2 C24 H24 126.00 . . . no
C23 C24 H24 126.00 . . . no
C25 C24 H24 126.00 . . . no
Fe2 C25 H25 127.00 . . . no
C24 C25 H25 126.00 . . . no
C26 C25 H25 126.00 . . . no
Fe2 C26 H26 127.00 . . . no
C25 C26 H26 126.00 . . . no
C27 C26 H26 126.00 . . . no
Fe2 C27 H27 127.00 . . . no
C23 C27 H27 126.00 . . . no
C26 C27 H27 126.00 . . . no
C29 C30 H30 120.00 . . . no
C31 C30 H30 120.00 . . . no
C30 C31 H31 120.00 . . . no
C32 C31 H31 120.00 . . . no
C32 C33 H33 120.00 . . . no
C34 C33 H33 120.00 . . . no
C29 C34 H34 120.00 . . . no
C33 C34 H34 120.00 . . . no

loop_
_geom_bond_atom_site_label_1
_geom_bond_atom_site_label_2
_geom_bond_distance
_geom_bond_site_symmetry_1
_geom_bond_site_symmetry_2
_geom_bond_publ_flag
Br1 C15 1.898(3) . . yes
Br2 C32 1.899(3) . . yes
Fe1 C1 2.043(3) . . yes
Fe1 C2 2.044(3) . . yes
Fe1 C4 2.045(4) . . yes
Fe1 C5 2.048(3) . . yes
Fe1 C3 2.048(4) . . yes
Fe1 C7 2.037(3) . . yes
Fe1 C8 2.053(3) . . yes
Fe1 C9 2.055(3) . . yes
Fe1 C10 2.049(3) . . yes
Fe1 C6 2.025(2) . . yes
Fe2 C22 2.043(3) . . yes
Fe2 C23 2.015(2) . . yes
Fe2 C18 2.041(3) . . yes
Fe2 C19 2.043(3) . . yes
Fe2 C20 2.042(4) . . yes
Fe2 C21 2.043(4) . . yes
Fe2 C25 2.052(3) . . yes
Fe2 C26 2.056(3) . . yes
Fe2 C24 2.036(3) . . yes
Fe2 C27 2.040(3) . . yes
O1 C11 1.203(3) . . yes
O2 C11 1.363(3) . . yes
O2 C12 1.407(3) . . yes
C1 C5 1.417(4) . . no
C1 C2 1.423(4) . . no
C2 C3 1.422(4) . . no
O3 C28 1.203(3) . . yes
C3 C4 1.418(3) . . no
C4 C5 1.419(5) . . no
O4 C28 1.378(3) . . yes
O4 C29 1.406(4) . . yes
C6 C7 1.436(3) . . no
C6 C11 1.464(3) . . no
C6 C10 1.436(3) . . no
C7 C8 1.421(4) . . no
C8 C9 1.421(3) . . no
C9 C10 1.415(4) . . no
C12 C13 1.380(5) . . no
C12 C17 1.378(4) . . no
C13 C14 1.390(4) . . no
C14 C15 1.386(4) . . no
C15 C16 1.383(5) . . no
C16 C17 1.387(4) . . no
C1 H1 0.9500 . . no
C2 H2 0.9500 . . no
C3 H3 0.9500 . . no
C4 H4 0.9500 . . no
C5 H5 0.9500 . . no
C7 H7 0.9500 . . no
C8 H8 0.9500 . . no
C9 H9 0.9500 . . no
C10 H10 0.9500 . . no
C13 H13 0.9500 . . no
C14 H14 0.9500 . . no
C16 H16 0.9500 . . no
C17 H17 0.9500 . . no
C18 C19 1.425(4) . . no
C18 C22 1.417(4) . . no
C19 C20 1.423(4) . . no
C20 C21 1.419(3) . . no
C21 C22 1.426(4) . . no
C23 C24 1.435(3) . . no
C23 C27 1.433(3) . . no
C23 C28 1.462(3) . . no
C24 C25 1.413(4) . . no
C25 C26 1.421(3) . . no
C26 C27 1.417(4) . . no
C29 C30 1.379(4) . . no
C29 C34 1.381(5) . . no
C30 C31 1.388(5) . . no
C31 C32 1.385(5) . . no
C32 C33 1.384(4) . . no
C33 C34 1.390(4) . . no
C18 H18 0.9500 . . no
C19 H19 0.9500 . . no
C20 H20 0.9500 . . no
C21 H21 0.9500 . . no
C22 H22 0.9500 . . no
C24 H24 0.9500 . . no
C25 H25 0.9500 . . no
C26 H26 0.9500 . . no
C27 H27 0.9500 . . no
C30 H30 0.9500 . . no
C31 H31 0.9500 . . no
C33 H33 0.9500 . . no
C34 H34 0.9500 . . no

loop_
_geom_hbond_atom_site_label_D
_geom_hbond_atom_site_label_H
_geom_hbond_atom_site_label_A
_geom_hbond_distance_DH
_geom_hbond_distance_HA
_geom_hbond_distance_DA
_geom_hbond_angle_DHA
_geom_hbond_site_symmetry_A
_geom_hbond_publ_flag
C14 H14 O3 0.9500 2.5800 3.200(3) 123.00 3_666 yes
C24 H24 O1 0.9500 2.5700 3.309(3) 135.00 2_655 yes
C33 H33 O1 0.9500 2.5700 3.222(3) 126.00 3_666 yes

loop_
_geom_torsion_atom_site_label_1
_geom_torsion_atom_site_label_2
_geom_torsion_atom_site_label_3
_geom_torsion_atom_site_label_4
_geom_torsion
_geom_torsion_site_symmetry_1
_geom_torsion_site_symmetry_2
_geom_torsion_site_symmetry_3
_geom_torsion_site_symmetry_4
_geom_torsion_publ_flag
C2 Fe1 C1 C5 -119.4(3) . . . . no
C3 Fe1 C1 C2 37.95(17) . . . . no
C3 Fe1 C1 C5 -81.4(2) . . . . no
C4 Fe1 C1 C2 81.75(19) . . . . no
C4 Fe1 C1 C5 -37.64(18) . . . . no
C5 Fe1 C1 C2 119.4(3) . . . . no
C6 Fe1 C1 C2 -124.3(2) . . . . no
C6 Fe1 C1 C5 116.3(2) . . . . no
C7 Fe1 C1 C2 -80.8(2) . . . . no
C7 Fe1 C1 C5 159.8(2) . . . . no
C8 Fe1 C1 C2 -46.8(5) . . . . no
C8 Fe1 C1 C5 -166.2(4) . . . . no
C10 Fe1 C1 C2 -166.6(2) . . . . no
C10 Fe1 C1 C5 74.1(3) . . . . no
C1 Fe1 C2 C3 118.7(2) . . . . no
C3 Fe1 C2 C1 -118.7(2) . . . . no
C4 Fe1 C2 C1 -81.26(19) . . . . no
C4 Fe1 C2 C3 37.47(16) . . . . no
C5 Fe1 C2 C1 -37.50(18) . . . . no
C5 Fe1 C2 C3 81.23(18) . . . . no
C6 Fe1 C2 C1 75.3(2) . . . . no
C6 Fe1 C2 C3 -165.94(18) . . . . no
C7 Fe1 C2 C1 117.41(18) . . . . no
C7 Fe1 C2 C3 -123.86(16) . . . . no
C8 Fe1 C2 C1 159.9(2) . . . . no
C8 Fe1 C2 C3 -81.4(2) . . . . no
C9 Fe1 C2 C1 -165.8(4) . . . . no
C9 Fe1 C2 C3 -47.0(4) . . . . no
C1 Fe1 C3 C2 -38.04(15) . . . . no
C1 Fe1 C3 C4 81.46(19) . . . . no
C2 Fe1 C3 C4 119.5(2) . . . . no
C4 Fe1 C3 C2 -119.5(2) . . . . no
C5 Fe1 C3 C2 -81.83(17) . . . . no
C5 Fe1 C3 C4 37.67(18) . . . . no
C7 Fe1 C3 C2 75.3(2) . . . . no
C7 Fe1 C3 C4 -165.19(18) . . . . no
C8 Fe1 C3 C2 116.84(18) . . . . no
C8 Fe1 C3 C4 -123.7(2) . . . . no
C9 Fe1 C3 C2 159.25(19) . . . . no
C9 Fe1 C3 C4 -81.3(2) . . . . no
C10 Fe1 C3 C2 -166.6(3) . . . . no
C10 Fe1 C3 C4 -47.1(4) . . . . no
C1 Fe1 C4 C3 -81.59(19) . . . . no
C1 Fe1 C4 C5 37.62(15) . . . . no
C2 Fe1 C4 C3 -37.58(18) . . . . no
C2 Fe1 C4 C5 81.63(17) . . . . no
C3 Fe1 C4 C5 119.2(2) . . . . no
C5 Fe1 C4 C3 -119.2(2) . . . . no
C6 Fe1 C4 C3 -167.3(3) . . . . no
C6 Fe1 C4 C5 -48.1(3) . . . . no
C8 Fe1 C4 C3 75.6(2) . . . . no
C8 Fe1 C4 C5 -165.2(2) . . . . no
C9 Fe1 C4 C3 116.6(2) . . . . no
C9 Fe1 C4 C5 -124.24(18) . . . . no
C10 Fe1 C4 C3 158.70(18) . . . . no
C10 Fe1 C4 C5 -82.09(19) . . . . no
C1 Fe1 C5 C4 -119.3(2) . . . . no
C2 Fe1 C5 C1 37.71(19) . . . . no
C2 Fe1 C5 C4 -81.56(18) . . . . no
C3 Fe1 C5 C1 81.61(19) . . . . no
C3 Fe1 C5 C4 -37.66(16) . . . . no
C4 Fe1 C5 C1 119.3(2) . . . . no
C6 Fe1 C5 C1 -82.0(2) . . . . no
C6 Fe1 C5 C4 158.77(18) . . . . no
C7 Fe1 C5 C1 -46.9(4) . . . . no
C7 Fe1 C5 C4 -166.1(4) . . . . no
C9 Fe1 C5 C1 -166.0(2) . . . . no
C9 Fe1 C5 C4 74.8(2) . . . . no
C10 Fe1 C5 C1 -125.1(2) . . . . no
C10 Fe1 C5 C4 115.63(18) . . . . no
C1 Fe1 C6 C7 116.77(17) . . . . no
C1 Fe1 C6 C10 -124.17(17) . . . . no
C1 Fe1 C6 C11 -6.4(2) . . . . no
C2 Fe1 C6 C7 75.2(2) . . . . no
C2 Fe1 C6 C10 -165.75(18) . . . . no
C2 Fe1 C6 C11 -48.0(3) . . . . no
C4 Fe1 C6 C7 -166.6(3) . . . . no
C4 Fe1 C6 C10 -47.5(3) . . . . no
C4 Fe1 C6 C11 70.3(4) . . . . no
C5 Fe1 C6 C7 159.31(17) . . . . no
C5 Fe1 C6 C10 -81.63(19) . . . . no
C5 Fe1 C6 C11 36.2(3) . . . . no
C7 Fe1 C6 C10 119.07(19) . . . . no
C7 Fe1 C6 C11 -123.2(2) . . . . no
C8 Fe1 C6 C7 -38.03(13) . . . . no
C8 Fe1 C6 C10 81.04(15) . . . . no
C8 Fe1 C6 C11 -161.2(2) . . . . no
C9 Fe1 C6 C7 -81.64(14) . . . . no
C9 Fe1 C6 C10 37.43(14) . . . . no
C9 Fe1 C6 C11 155.2(2) . . . . no
C10 Fe1 C6 C7 -119.07(19) . . . . no
C10 Fe1 C6 C11 117.8(2) . . . . no
C1 Fe1 C7 C6 -82.08(18) . . . . no
C1 Fe1 C7 C8 159.60(19) . . . . no
C2 Fe1 C7 C6 -124.58(16) . . . . no
C2 Fe1 C7 C8 117.09(18) . . . . no
C3 Fe1 C7 C6 -165.93(17) . . . . no
C3 Fe1 C7 C8 75.75(19) . . . . no
C5 Fe1 C7 C6 -48.5(4) . . . . no
C5 Fe1 C7 C8 -166.9(4) . . . . no
C6 Fe1 C7 C8 -118.3(2) . . . . no
C8 Fe1 C7 C6 118.3(2) . . . . no
C9 Fe1 C7 C6 81.36(16) . . . . no
C9 Fe1 C7 C8 -36.96(16) . . . . no
C10 Fe1 C7 C6 38.02(14) . . . . no
C10 Fe1 C7 C8 -80.30(16) . . . . no
C1 Fe1 C8 C7 -47.4(4) . . . . no
C1 Fe1 C8 C9 -167.8(4) . . . . no
C2 Fe1 C8 C7 -81.0(2) . . . . no
C2 Fe1 C8 C9 158.6(2) . . . . no
C3 Fe1 C8 C7 -123.58(17) . . . . no
C3 Fe1 C8 C9 116.1(2) . . . . no
C4 Fe1 C8 C7 -164.94(19) . . . . no
C4 Fe1 C8 C9 74.7(2) . . . . no
C6 Fe1 C8 C7 38.69(14) . . . . no
C6 Fe1 C8 C9 -81.6(2) . . . . no
C7 Fe1 C8 C9 -120.3(3) . . . . no
C9 Fe1 C8 C7 120.3(3) . . . . no
C10 Fe1 C8 C7 83.22(17) . . . . no
C10 Fe1 C8 C9 -37.11(19) . . . . no
C2 Fe1 C9 C8 -48.4(4) . . . . no
C2 Fe1 C9 C10 -168.5(4) . . . . no
C3 Fe1 C9 C8 -81.9(2) . . . . no
C3 Fe1 C9 C10 158.1(2) . . . . no
C4 Fe1 C9 C8 -124.2(2) . . . . no
C4 Fe1 C9 C10 115.79(19) . . . . no
C5 Fe1 C9 C8 -165.3(2) . . . . no
C5 Fe1 C9 C10 74.7(2) . . . . no
C6 Fe1 C9 C8 81.8(2) . . . . no
C6 Fe1 C9 C10 -38.26(16) . . . . no
C7 Fe1 C9 C8 37.14(18) . . . . no
C7 Fe1 C9 C10 -82.87(17) . . . . no
C8 Fe1 C9 C10 -120.0(3) . . . . no
C10 Fe1 C9 C8 120.0(3) . . . . no
C1 Fe1 C10 C6 75.8(2) . . . . no
C1 Fe1 C10 C9 -165.1(2) . . . . no
C3 Fe1 C10 C6 -167.6(3) . . . . no
C3 Fe1 C10 C9 -48.5(3) . . . . no
C4 Fe1 C10 C6 159.15(16) . . . . no
C4 Fe1 C10 C9 -81.77(19) . . . . no
C5 Fe1 C10 C6 116.72(16) . . . . no
C5 Fe1 C10 C9 -124.20(18) . . . . no
C6 Fe1 C10 C9 119.1(2) . . . . no
C7 Fe1 C10 C6 -38.14(13) . . . . no
C7 Fe1 C10 C9 80.95(16) . . . . no
C8 Fe1 C10 C6 -81.87(16) . . . . no
C8 Fe1 C10 C9 37.21(16) . . . . no
C9 Fe1 C10 C6 -119.1(2) . . . . no
C19 Fe2 C23 C24 -166.11(16) . . . . no
C19 Fe2 C23 C27 75.09(18) . . . . no
C19 Fe2 C23 C28 -42.5(2) . . . . no
C21 Fe2 C23 C24 -48.7(4) . . . . no
C21 Fe2 C23 C27 -167.5(3) . . . . no
C21 Fe2 C23 C28 74.9(4) . . . . no
C22 Fe2 C23 C24 -82.37(19) . . . . no
C22 Fe2 C23 C27 158.84(17) . . . . no
C22 Fe2 C23 C28 41.3(3) . . . . no
C24 Fe2 C23 C27 -118.80(19) . . . . no
C24 Fe2 C23 C28 123.6(2) . . . . no
C25 Fe2 C23 C24 37.61(14) . . . . no
C25 Fe2 C23 C27 -81.18(14) . . . . no
C25 Fe2 C23 C28 161.2(2) . . . . no
C26 Fe2 C23 C24 81.21(15) . . . . no
C26 Fe2 C23 C27 -37.58(13) . . . . no
C26 Fe2 C23 C28 -155.2(2) . . . . no
C27 Fe2 C23 C24 118.80(19) . . . . no
C27 Fe2 C23 C28 -117.6(2) . . . . no
C18 Fe2 C24 C23 75.0(2) . . . . no
C18 Fe2 C24 C25 -166.2(2) . . . . no
C20 Fe2 C24 C23 -166.2(3) . . . . no
C20 Fe2 C24 C25 -47.5(3) . . . . no
C21 Fe2 C24 C23 159.35(16) . . . . no
C21 Fe2 C24 C25 -81.9(2) . . . . no
C22 Fe2 C24 C23 116.45(16) . . . . no
C22 Fe2 C24 C25 -124.79(19) . . . . no
C23 Fe2 C24 C25 118.8(2) . . . . no
C25 Fe2 C24 C23 -118.8(2) . . . . no
C26 Fe2 C24 C23 -81.73(16) . . . . no
C26 Fe2 C24 C25 37.03(17) . . . . no
C27 Fe2 C24 C23 -38.23(13) . . . . no
C27 Fe2 C24 C25 80.53(17) . . . . no
C19 Fe2 C25 C24 -166.1(4) . . . . no
C19 Fe2 C25 C26 -45.8(4) . . . . no
C20 Fe2 C25 C24 159.1(2) . . . . no
C20 Fe2 C25 C26 -80.6(2) . . . . no
C21 Fe2 C25 C24 116.36(19) . . . . no
C21 Fe2 C25 C26 -123.3(2) . . . . no
C22 Fe2 C25 C24 74.7(2) . . . . no
C22 Fe2 C25 C26 -165.0(2) . . . . no
C23 Fe2 C25 C24 -38.56(16) . . . . no
C23 Fe2 C25 C26 81.8(2) . . . . no
C24 Fe2 C25 C26 120.3(3) . . . . no
C26 Fe2 C25 C24 -120.3(3) . . . . no
C27 Fe2 C25 C24 -83.18(18) . . . . no
C27 Fe2 C25 C26 37.14(18) . . . . no
C18 Fe2 C26 C25 -166.7(4) . . . . no
C18 Fe2 C26 C27 -46.6(4) . . . . no
C19 Fe2 C26 C25 159.7(2) . . . . no
C19 Fe2 C26 C27 -80.2(2) . . . . no
C20 Fe2 C26 C25 117.2(2) . . . . no
C20 Fe2 C26 C27 -122.69(17) . . . . no
C21 Fe2 C26 C25 76.1(2) . . . . no
C19 Fe2 C18 C22 -119.2(3) . . . . no
C20 Fe2 C18 C19 37.69(18) . . . . no
C20 Fe2 C18 C22 -81.48(19) . . . . no
C21 Fe2 C18 C19 81.5(2) . . . . no
C21 Fe2 C18 C22 -37.69(17) . . . . no
C22 Fe2 C18 C19 119.2(3) . . . . no
C23 Fe2 C18 C19 -123.4(2) . . . . no
C23 Fe2 C18 C22 117.4(2) . . . . no
C24 Fe2 C18 C19 -165.5(2) . . . . no
C24 Fe2 C18 C22 75.4(2) . . . . no
C26 Fe2 C18 C19 -47.1(4) . . . . no
C26 Fe2 C18 C22 -166.3(4) . . . . no
C27 Fe2 C18 C19 -80.2(2) . . . . no
C27 Fe2 C18 C22 160.6(2) . . . . no
C18 Fe2 C19 C20 119.3(2) . . . . no
C20 Fe2 C19 C18 -119.3(2) . . . . no
C21 Fe2 C19 C18 -81.7(2) . . . . no
C21 Fe2 C19 C20 37.59(15) . . . . no
C22 Fe2 C19 C18 -37.65(19) . . . . no
C22 Fe2 C19 C20 81.65(17) . . . . no
C23 Fe2 C19 C18 75.6(2) . . . . no
C23 Fe2 C19 C20 -165.09(16) . . . . no
C25 Fe2 C19 C18 -168.1(4) . . . . no
C25 Fe2 C19 C20 -48.8(4) . . . . no
C26 Fe2 C19 C18 159.3(2) . . . . no
C26 Fe2 C19 C20 -81.4(2) . . . . no
C27 Fe2 C19 C18 117.43(19) . . . . no
C27 Fe2 C19 C20 -123.27(15) . . . . no
C18 Fe2 C20 C19 -37.75(14) . . . . no
C18 Fe2 C20 C21 81.61(18) . . . . no
C19 Fe2 C20 C21 119.4(2) . . . . no
C21 Fe2 C20 C19 -119.4(2) . . . . no
C22 Fe2 C20 C19 -81.51(15) . . . . no
C22 Fe2 C20 C21 37.85(17) . . . . no
C24 Fe2 C20 C19 -167.7(3) . . . . no
C24 Fe2 C20 C21 -48.4(3) . . . . no
C25 Fe2 C20 C19 158.57(18) . . . . no
C25 Fe2 C20 C21 -82.1(2) . . . . no
C26 Fe2 C20 C19 116.47(17) . . . . no
C26 Fe2 C20 C21 -124.17(19) . . . . no
C27 Fe2 C20 C19 75.21(18) . . . . no
C27 Fe2 C20 C21 -165.43(18) . . . . no
C18 Fe2 C21 C20 -81.73(17) . . . . no
C18 Fe2 C21 C22 37.46(14) . . . . no
C19 Fe2 C21 C20 -37.71(16) . . . . no
C19 Fe2 C21 C22 81.48(15) . . . . no
C20 Fe2 C21 C22 119.2(2) . . . . no
C22 Fe2 C21 C20 -119.2(2) . . . . no
C23 Fe2 C21 C20 -165.9(3) . . . . no
C23 Fe2 C21 C22 -46.8(3) . . . . no
C24 Fe2 C21 C20 158.74(16) . . . . no
C24 Fe2 C21 C22 -82.07(18) . . . . no
C25 Fe2 C21 C20 116.29(18) . . . . no
C25 Fe2 C21 C22 -124.53(17) . . . . no
C26 Fe2 C21 C20 74.8(2) . . . . no
C26 Fe2 C21 C22 -166.01(19) . . . . no
C18 Fe2 C22 C21 -119.5(2) . . . . no
C19 Fe2 C22 C18 37.87(18) . . . . no
C19 Fe2 C22 C21 -81.65(17) . . . . no
C20 Fe2 C22 C18 81.84(18) . . . . no
C20 Fe2 C22 C21 -37.67(14) . . . . no
C21 Fe2 C22 C18 119.5(2) . . . . no
C23 Fe2 C22 C18 -80.5(2) . . . . no
C23 Fe2 C22 C21 159.98(18) . . . . no
C24 Fe2 C22 C18 -124.14(19) . . . . no
C24 Fe2 C22 C21 116.35(17) . . . . no
C25 Fe2 C22 C18 -165.2(2) . . . . no
C25 Fe2 C22 C21 75.3(2) . . . . no
C27 Fe2 C22 C18 -44.6(4) . . . . no
C27 Fe2 C22 C21 -164.1(4) . . . . no
C18 Fe2 C23 C24 -124.58(17) . . . . no
C18 Fe2 C23 C27 116.63(17) . . . . no
C18 Fe2 C23 C28 -1.0(2) . . . . no
C19 Fe2 C27 C23 -123.88(15) . . . . no
C19 Fe2 C27 C26 117.21(17) . . . . no
C20 Fe2 C27 C23 -165.09(16) . . . . no
C20 Fe2 C27 C26 75.99(18) . . . . no
C22 Fe2 C27 C23 -49.7(4) . . . . no
C22 Fe2 C27 C26 -168.6(4) . . . . no
C23 Fe2 C27 C26 -118.91(19) . . . . no
C24 Fe2 C27 C23 38.31(14) . . . . no
C24 Fe2 C27 C26 -80.60(16) . . . . no
C25 Fe2 C27 C23 81.77(16) . . . . no
C25 Fe2 C27 C26 -37.14(15) . . . . no
C26 Fe2 C27 C23 118.91(19) . . . . no
C24 Fe2 C26 C27 83.12(17) . . . . no
C25 Fe2 C26 C27 120.1(2) . . . . no
C27 Fe2 C26 C25 -120.1(2) . . . . no
C18 Fe2 C27 C23 -81.63(18) . . . . no
C18 Fe2 C27 C26 159.46(19) . . . . no
C23 Fe2 C26 C25 -81.7(2) . . . . no
C23 Fe2 C26 C27 38.40(14) . . . . no
C24 Fe2 C26 C25 -36.99(19) . . . . no
C21 Fe2 C26 C27 -163.83(19) . . . . no
C12 O2 C11 O1 2.3(3) . . . . no
C12 O2 C11 C6 -177.7(2) . . . . no
C11 O2 C12 C17 99.7(2) . . . . no
C11 O2 C12 C13 -84.1(3) . . . . no
Fe1 C1 C2 C3 -59.7(2) . . . . no
C5 C1 C2 Fe1 59.5(2) . . . . no
C2 C1 C5 C4 -0.1(4) . . . . no
C5 C1 C2 C3 -0.2(4) . . . . no
Fe1 C1 C5 C4 59.3(2) . . . . no
C2 C1 C5 Fe1 -59.3(2) . . . . no
C1 C2 C3 Fe1 59.6(2) . . . . no
Fe1 C2 C3 C4 -59.1(2) . . . . no
C1 C2 C3 C4 0.5(4) . . . . no
C2 C3 C4 C5 -0.5(4) . . . . no
C2 C3 C4 Fe1 59.1(2) . . . . no
Fe1 C3 C4 C5 -59.6(2) . . . . no
C29 O4 C28 O3 -4.9(3) . . . . no
Fe1 C4 C5 C1 -59.2(2) . . . . no
C3 C4 C5 Fe1 59.6(2) . . . . no
C3 C4 C5 C1 0.4(4) . . . . no
C28 O4 C29 C34 85.5(3) . . . . no
C29 O4 C28 C23 175.2(2) . . . . no
C28 O4 C29 C30 -95.9(3) . . . . no
Fe1 C6 C7 C8 60.14(17) . . . . no
C10 C6 C7 Fe1 -59.98(17) . . . . no
C10 C6 C7 C8 0.2(3) . . . . no
C11 C6 C7 Fe1 113.4(2) . . . . no
C7 C6 C11 O2 0.2(3) . . . . no
C10 C6 C11 O1 -7.4(3) . . . . no
C10 C6 C11 O2 172.6(2) . . . . no
C11 C6 C10 Fe1 -114.1(2) . . . . no
C11 C6 C10 C9 -173.5(2) . . . . no
Fe1 C6 C11 O1 -92.6(3) . . . . no
C11 C6 C7 C8 173.5(2) . . . . no
Fe1 C6 C10 C9 -59.5(2) . . . . no
C7 C6 C10 Fe1 59.65(15) . . . . no
C7 C6 C10 C9 0.2(3) . . . . no
Fe1 C6 C11 O2 87.4(2) . . . . no
C7 C6 C11 O1 -179.8(2) . . . . no
C6 C7 C8 C9 -0.5(3) . . . . no
Fe1 C7 C8 C9 58.8(2) . . . . no
C6 C7 C8 Fe1 -59.24(16) . . . . no
C7 C8 C9 Fe1 -58.29(19) . . . . no
C7 C8 C9 C10 0.6(3) . . . . no
Fe1 C8 C9 C10 58.9(2) . . . . no
Fe1 C9 C10 C6 58.46(18) . . . . no
C8 C9 C10 C6 -0.5(3) . . . . no
C8 C9 C10 Fe1 -58.9(2) . . . . no
O2 C12 C13 C14 -175.7(2) . . . . no
C13 C12 C17 C16 -0.4(3) . . . . no
O2 C12 C17 C16 175.8(2) . . . . no
C17 C12 C13 C14 0.5(3) . . . . no
C12 C13 C14 C15 0.4(3) . . . . no
C13 C14 C15 C16 -1.3(3) . . . . no
C13 C14 C15 Br1 -179.54(19) . . . . no
Br1 C15 C16 C17 179.65(19) . . . . no
C14 C15 C16 C17 1.4(3) . . . . no
C15 C16 C17 C12 -0.6(3) . . . . no
Fe2 C18 C19 C20 -59.2(2) . . . . no
C22 C18 C19 Fe2 59.5(2) . . . . no
C22 C18 C19 C20 0.3(3) . . . . no
Fe2 C18 C22 C21 59.1(2) . . . . no
C19 C18 C22 Fe2 -59.4(2) . . . . no
C19 C18 C22 C21 -0.3(3) . . . . no
Fe2 C19 C20 C21 -59.3(2) . . . . no
C18 C19 C20 Fe2 59.1(2) . . . . no
C18 C19 C20 C21 -0.2(3) . . . . no
Fe2 C20 C21 C22 -59.3(2) . . . . no
C19 C20 C21 Fe2 59.3(2) . . . . no
C19 C20 C21 C22 0.0(3) . . . . no
Fe2 C21 C22 C18 -59.1(2) . . . . no
C20 C21 C22 Fe2 59.3(2) . . . . no
C20 C21 C22 C18 0.2(3) . . . . no
Fe2 C23 C24 C25 -59.9(2) . . . . no
C27 C23 C24 Fe2 60.17(15) . . . . no
C27 C23 C24 C25 0.3(3) . . . . no
C28 C23 C24 Fe2 -112.6(2) . . . . no
C28 C23 C24 C25 -172.5(2) . . . . no
Fe2 C23 C27 C26 59.79(17) . . . . no
C24 C23 C27 Fe2 -60.07(17) . . . . no
C24 C23 C27 C26 -0.3(3) . . . . no
C28 C23 C27 Fe2 113.2(2) . . . . no
C28 C23 C27 C26 173.0(2) . . . . no
Fe2 C23 C28 O3 87.7(3) . . . . no
Fe2 C23 C28 O4 -92.4(2) . . . . no
C24 C23 C28 O3 174.9(2) . . . . no
C24 C23 C28 O4 -5.2(3) . . . . no
C27 C23 C28 O3 3.1(3) . . . . no
C27 C23 C28 O4 -177.02(19) . . . . no
Fe2 C24 C25 C26 -58.9(2) . . . . no
C23 C24 C25 Fe2 58.68(18) . . . . no
C23 C24 C25 C26 -0.2(3) . . . . no
Fe2 C25 C26 C27 -58.41(18) . . . . no
C24 C25 C26 Fe2 58.4(2) . . . . no
C24 C25 C26 C27 0.0(3) . . . . no
Fe2 C26 C27 C23 -58.54(16) . . . . no
C25 C26 C27 Fe2 58.7(2) . . . . no
C25 C26 C27 C23 0.2(3) . . . . no
O4 C29 C30 C31 -178.3(2) . . . . no
C34 C29 C30 C31 0.2(3) . . . . no
O4 C29 C34 C33 179.0(2) . . . . no
C30 C29 C34 C33 0.4(3) . . . . no
C29 C30 C31 C32 -1.0(3) . . . . no
C30 C31 C32 Br2 -177.33(19) . . . . no
C30 C31 C32 C33 1.1(3) . . . . no
Br2 C32 C33 C34 178.00(19) . . . . no
C31 C32 C33 C34 -0.4(3) . . . . no
C32 C33 C34 C29 -0.3(3) . . . . no
